data_7110794
loop_
_publ_author_name
'Jensen, Paul'
'Batten, Stuart R.'
'Moubaraki, Boujemaa'
'Murray, Keith S.'

_publ_contact_author
;
    Prof. K.S. Murray
    Department of Chemistry
    Monash University
    Clayton, Vic. 3168
    AUSTRALIA
;
_publ_section_title
;
 Infinite molecular tubes: structure and magnetism of M(dca)2(apym) [M =
 Co, Ni, apym = 2-aminopyrimidine, dca = dicyanamide, N(CN)2&#x2212;]
;
_journal_issue 9
_journal_name_full 'Chemical Communications'
_journal_page_first 793
_journal_paper_doi 10.1039/a909067c
_journal_year 2000
_chemical_formula_moiety Ni(dca)2(apym)
_chemical_formula_sum 'C8 H5 N9 Ni'
_chemical_formula_weight 285.92
_chemical_name_systematic
; 
  nickel bis(dicyanamide) 2-amino-pyrimidine
;
_space_group_IT_number 135
_symmetry_cell_setting tetragonal
_symmetry_space_group_name_Hall '-P 4c 2ab'
_symmetry_space_group_name_H-M 'P 42/m b c'
_atom_sites_solution_hydrogens geom
_atom_sites_solution_primary direct
_atom_sites_solution_secondary difmap
_audit_creation_method SHELXL-97
_cell_angle_alpha 90.00
_cell_angle_beta 90.00
_cell_angle_gamma 90.00
_cell_formula_units_Z 8
_cell_length_a 17.0863(6)
_cell_length_b 17.0863(6)
_cell_length_c 7.3099(2)
_cell_measurement_temperature 297(2)
_cell_volume 2134.06(12)
_computing_structure_refinement 'SHELXL-97 (Sheldrick, 1997)'
_computing_structure_solution 'SHELXS-97 (Sheldrick, 1990)'
_diffrn_ambient_temperature 297(2)
_diffrn_measured_fraction_theta_full 0.994
_diffrn_measured_fraction_theta_max 0.986
_diffrn_measurement_device_type 'Nonius KappaCCD'
_diffrn_measurement_method Phi-scans
_diffrn_radiation_monochromator graphite
_diffrn_radiation_source 'fine-focus sealed tube'
_diffrn_radiation_type MoK\a
_diffrn_radiation_wavelength 0.71073
_diffrn_reflns_av_R_equivalents 0.113
_diffrn_reflns_av_sigmaI/netI 0.0719
_diffrn_reflns_limit_h_max 20
_diffrn_reflns_limit_h_min -24
_diffrn_reflns_limit_k_max 16
_diffrn_reflns_limit_k_min -23
_diffrn_reflns_limit_l_max 9
_diffrn_reflns_limit_l_min -9
_diffrn_reflns_number 15738
_diffrn_reflns_theta_full 27.50
_diffrn_reflns_theta_max 30.03
_diffrn_reflns_theta_min 2.38
_exptl_absorpt_coefficient_mu 1.815
_exptl_absorpt_correction_T_max 0.918
_exptl_absorpt_correction_T_min 0.863
_exptl_absorpt_correction_type Face-indexed
_exptl_crystal_colour blue
_exptl_crystal_density_diffrn 1.780
_exptl_crystal_density_method 'not measured'
_exptl_crystal_description acicular
_exptl_crystal_F_000 1152
_exptl_crystal_size_max 0.14
_exptl_crystal_size_mid 0.06
_exptl_crystal_size_min 0.05
_refine_diff_density_max 0.500
_refine_diff_density_min -0.933
_refine_diff_density_rms 0.127
_refine_ls_extinction_method none
_refine_ls_goodness_of_fit_ref 1.092
_refine_ls_hydrogen_treatment mixed
_refine_ls_matrix_type full
_refine_ls_number_parameters 97
_refine_ls_number_reflns 1653
_refine_ls_number_restraints 0
_refine_ls_restrained_S_all 1.092
_refine_ls_R_factor_all 0.1013
_refine_ls_R_factor_gt 0.0530
_refine_ls_shift/su_max 0.000
_refine_ls_shift/su_mean 0.000
_refine_ls_structure_factor_coef Fsqd
_refine_ls_weighting_details 'calc w=1/[\s^2^(Fo^2^)+(0.0335P)^2^+2.6803P] where P=(Fo^2^+2Fc^2^)/3'
_refine_ls_weighting_scheme calc
_refine_ls_wR_factor_gt 0.0867
_refine_ls_wR_factor_ref 0.1010
_reflns_number_gt 1127
_reflns_number_total 1653
_reflns_threshold_expression >2sigma(I)
_cod_data_source_file a909067csup1.cif
_cod_data_source_block Nidca2apym
_cod_depositor_comments
;
The following automatic conversions were performed:

'_symmetry_cell_setting' value 'Tetragonal' changed to 'tetragonal'
according to /home/saulius/struct/CIF-dictionaries/cif_core.dic
dictionary named 'cif_core.dic' version 2.4.2 from 2011-04-26.

Automatic conversion script
Id: cif_fix_values 1891 2012-01-12 08:04:46Z andrius 
;
_cod_original_sg_symbol_H-M P4(2)/mbc
_cod_database_code 7110794

loop_
_symmetry_equiv_pos_as_xyz
'x, y, z'
'-x, -y, z'
'-y, x, z+1/2'
'y, -x, z+1/2'
'-x+1/2, y+1/2, -z'
'x+1/2, -y+1/2, -z'
'y+1/2, x+1/2, -z+1/2'
'-y+1/2, -x+1/2, -z+1/2'
'-x, -y, -z'
'x, y, -z'
'y, -x, -z-1/2'
'-y, x, -z-1/2'
'x-1/2, -y-1/2, z'
'-x-1/2, y-1/2, z'
'-y-1/2, -x-1/2, z-1/2'
'y-1/2, x-1/2, z-1/2'

loop_
_atom_site_label
_atom_site_type_symbol
_atom_site_fract_x
_atom_site_fract_y
_atom_site_fract_z
_atom_site_U_iso_or_equiv
_atom_site_adp_type
_atom_site_occupancy
_atom_site_symmetry_multiplicity
_atom_site_calc_flag
_atom_site_refinement_flags
Ni1 Ni 0.48123(3) 0.30138(3) 0.0000 0.01773(17) Uani 1 2 d S
N1 N 0.54569(16) 0.35482(15) -0.2054(3) 0.0268(6) Uani 1 1 d .
N2 N 0.5942(2) 0.4059(2) -0.5000 0.0248(8) Uani 1 2 d S
N3 N 0.41195(16) 0.25686(15) -0.2037(3) 0.0271(6) Uani 1 1 d .
N4 N 0.3559(2) 0.2202(3) -0.5000 0.0346(10) Uani 1 2 d S
N5 N 0.5572(2) 0.2028(2) 0.0000 0.0217(8) Uani 1 2 d S
N6 N 0.5904(2) 0.0668(2) 0.0000 0.0387(11) Uani 1 2 d S
N7 N 0.4626(2) 0.1059(2) 0.0000 0.0404(11) Uani 1 2 d S
H1 H 0.4494 0.0573 0.0000 0.048 Uiso 1 2 calc SR
H2 H 0.4271 0.1416 0.0000 0.048 Uiso 1 2 calc SR
C1 C 0.56624(17) 0.37754(18) -0.3457(4) 0.0218(7) Uani 1 1 d .
C2 C 0.38838(17) 0.24151(17) -0.3460(4) 0.0211(7) Uani 1 1 d .
C3 C 0.6339(3) 0.2191(3) 0.0000 0.0301(11) Uani 1 2 d S
H3 H 0.6494 0.2713 0.0000 0.036 Uiso 1 2 calc SR
C4 C 0.6905(3) 0.1627(3) 0.0000 0.0409(13) Uani 1 2 d S
H4 H 0.7435 0.1750 0.0000 0.049 Uiso 1 2 calc SR
C5 C 0.6645(4) 0.0870(3) 0.0000 0.0498(15) Uani 1 2 d S
H5 H 0.7017 0.0472 0.0000 0.060 Uiso 1 2 calc SR
C6 C 0.5378(3) 0.1258(3) 0.0000 0.0285(10) Uani 1 2 d S

loop_
_atom_site_aniso_label
_atom_site_aniso_U_11
_atom_site_aniso_U_22
_atom_site_aniso_U_33
_atom_site_aniso_U_23
_atom_site_aniso_U_13
_atom_site_aniso_U_12
Ni1 0.0217(3) 0.0204(3) 0.0111(3) 0.000 0.000 -0.0005(2)
N1 0.0301(15) 0.0296(15) 0.0209(13) 0.0034(11) 0.0053(11) -0.0044(12)
N2 0.029(2) 0.034(2) 0.0118(16) 0.000 0.000 -0.0123(17)
N3 0.0332(16) 0.0325(16) 0.0155(13) -0.0013(11) -0.0029(12) -0.0052(12)
N4 0.038(2) 0.050(3) 0.0159(19) 0.000 0.000 -0.020(2)
N5 0.023(2) 0.0194(19) 0.0231(19) 0.000 0.000 0.0010(16)
N6 0.034(3) 0.022(2) 0.060(3) 0.000 0.000 0.0059(19)
N7 0.030(2) 0.018(2) 0.073(3) 0.000 0.000 -0.0022(18)
C1 0.0224(16) 0.0233(16) 0.0198(16) -0.0027(12) 0.0001(12) -0.0006(13)
C2 0.0232(16) 0.0197(15) 0.0203(16) 0.0032(12) 0.0048(12) -0.0013(13)
C3 0.025(3) 0.026(3) 0.039(3) 0.000 0.000 0.000(2)
C4 0.022(3) 0.038(3) 0.062(4) 0.000 0.000 0.005(2)
C5 0.037(3) 0.040(3) 0.072(4) 0.000 0.000 0.018(3)
C6 0.029(3) 0.026(3) 0.030(2) 0.000 0.000 0.000(2)

loop_
_atom_type_symbol
_atom_type_description
_atom_type_scat_dispersion_real
_atom_type_scat_dispersion_imag
_atom_type_scat_source
Ni Ni 0.3393 1.1124 'International Tables Vol C Tables 4.2.6.8 and 6.1.1.4'
N N 0.0061 0.0033 'International Tables Vol C Tables 4.2.6.8 and 6.1.1.4'
C C 0.0033 0.0016 'International Tables Vol C Tables 4.2.6.8 and 6.1.1.4'
H H 0.0000 0.0000 'International Tables Vol C Tables 4.2.6.8 and 6.1.1.4'

loop_
_geom_angle_atom_site_label_1
_geom_angle_atom_site_label_2
_geom_angle_atom_site_label_3
_geom_angle
_geom_angle_site_symmetry_1
_geom_angle_site_symmetry_3
N3 Ni1 N3 93.23(15) . 10
N3 Ni1 N1 175.21(11) . 10
N3 Ni1 N1 86.81(10) 10 10
N3 Ni1 N1 86.81(10) . .
N3 Ni1 N1 175.21(11) 10 .
N1 Ni1 N1 92.76(15) 10 .
N3 Ni1 N5 93.36(10) . .
N3 Ni1 N5 93.36(10) 10 .
N1 Ni1 N5 91.42(10) 10 .
N1 Ni1 N5 91.42(10) . .
N3 Ni1 N2 87.88(10) . 11_565
N3 Ni1 N2 87.88(10) 10 11_565
N1 Ni1 N2 87.33(10) 10 11_565
N1 Ni1 N2 87.34(10) . 11_565
N5 Ni1 N2 178.19(14) . 11_565
C1 N1 Ni1 162.8(3) . .
C1 N2 C1 117.9(4) 10_554 .
C1 N2 Ni1 120.59(18) 10_554 3_654
C1 N2 Ni1 120.59(18) . 3_654
C2 N3 Ni1 161.4(3) . .
C2 N4 C2 119.0(4) 10_554 .
C3 N5 C6 116.1(4) . .
C3 N5 Ni1 115.6(3) . .
C6 N5 Ni1 128.3(3) . .
C5 N6 C6 116.5(4) . .
N1 C1 N2 175.8(3) . .
N3 C2 N4 174.3(3) . .
N5 C3 C4 123.1(5) . .
C3 C4 C5 115.9(5) . .
N6 C5 C4 124.2(5) . .
N7 C6 N6 116.9(4) . .
N7 C6 N5 118.9(4) . .
N6 C6 N5 124.2(4) . .

loop_
_geom_bond_atom_site_label_1
_geom_bond_atom_site_label_2
_geom_bond_distance
_geom_bond_site_symmetry_2
Ni1 N3 2.048(3) .
Ni1 N3 2.048(3) 10
Ni1 N1 2.074(3) 10
Ni1 N1 2.074(3) .
Ni1 N5 2.126(4) .
Ni1 N2 2.201(4) 11_565
N1 C1 1.151(4) .
N2 C1 1.317(3) 10_554
N2 C1 1.317(3) .
N2 Ni1 2.201(4) 3_654
N3 C2 1.146(4) .
N4 C2 1.306(4) 10_554
N4 C2 1.306(4) .
N5 C3 1.341(6) .
N5 C6 1.358(6) .
N6 C5 1.312(7) .
N6 C6 1.350(6) .
N7 C6 1.329(6) .
C3 C4 1.365(7) .
C4 C5 1.368(8) .
